data_4078382
loop_
_publ_author_name
'Vicente, Jos\'e'
'Abad, Jos\'e-Antonio'
'Shaw, Kenneth F.'
'Gil-Rubio, Juan'
'Ram\'irez de Arellano, M. Carmen'
'Jones, Peter G.'

_publ_section_title
;
 Palladium-Assisted Formation of Carbon&#x2212;Carbon Bonds. 7.1Reactions
 of (2,3,4-Trimethoxy-6-X-phenyl)palladium Complexes with Alkynes (X =
 C(O)NHBut) and Isocyanides (X = C(O)NHBut, C(O)Me, CHO):&#x00A0; Crystal
 and Molecular Structures of
 [Pd{C6H{C(O)NHBut}-6-(OMe)3-2,3,4}(bpy)](CF3SO3),
 [Pd{C(CO2Me)C(CO2Me)C6H{C(O)NHBut}-6-(OMe)3-2,3,4)}- Cl(PPh3)],
 [Pd{C(NXy)C6H{C(O)NHBut}-6-(OMe)3-2,3,4}- (bpy)](CF3SO3), and the
 Ketenimine 2-(2,6-Dimethylphenyl)-1-(((2,6-dimethylphenyl)imino)-
 methylene)-5,6,7-trimethoxy-3-oxoisoindoline
;
_journal_issue 21
_journal_name_full Organometallics
_journal_page_first 4557
_journal_paper_doi 10.1021/om970426v
_journal_volume 16
_journal_year 1997
_chemical_formula_sum 'C35 H39 F3 N4 O7.33 Pd S'
_chemical_formula_weight 828.50
_chemical_name_systematic
;
 ?
;
_space_group_IT_number 2
_symmetry_cell_setting triclinic
_symmetry_space_group_name_Hall '-P 1'
_symmetry_space_group_name_H-M 'P -1'
_atom_sites_solution_hydrogens geom
_atom_sites_solution_primary direct
_atom_sites_solution_secondary difmap
_audit_creation_method SHELXL
_cell_angle_alpha 72.406(8)
_cell_angle_beta 89.433(8)
_cell_angle_gamma 88.567(10)
_cell_formula_units_Z 6
_cell_length_a 13.241(2)
_cell_length_b 18.728(2)
_cell_length_c 23.258(3)
_cell_measurement_reflns_used 54
_cell_measurement_temperature 173(2)
_cell_measurement_theta_max 24.98
_cell_measurement_theta_min 10.11
_cell_volume 5495.9(13)
_computing_cell_refinement 'Siemens XSCANS'
_computing_data_collection 'Siemens XSCANS'
_computing_data_reduction 'Siemens XSCANS'
_computing_molecular_graphics 'Siemens XP'
_computing_publication_material SHELXL-93
_computing_structure_refinement 'SHELXL-93 (Sheldrick, 1993)'
_computing_structure_solution 'SHELXS-86 (Sheldrick, 1990)'
_diffrn_ambient_temperature 173(2)
_diffrn_measurement_device 'Siemens P4'
_diffrn_measurement_method \w-scans
_diffrn_radiation_monochromator graphite
_diffrn_radiation_source 'fine-focus sealed tube'
_diffrn_radiation_type MoK\a
_diffrn_radiation_wavelength 0.71073
_diffrn_reflns_av_R_equivalents 0.0270
_diffrn_reflns_av_sigmaI/netI 0.1335
_diffrn_reflns_limit_h_max 1
_diffrn_reflns_limit_h_min -15
_diffrn_reflns_limit_k_max 21
_diffrn_reflns_limit_k_min -21
_diffrn_reflns_limit_l_max 27
_diffrn_reflns_limit_l_min -27
_diffrn_reflns_number 20560
_diffrn_reflns_theta_max 25.00
_diffrn_reflns_theta_min 3.00
_diffrn_standards_decay_% 2
_diffrn_standards_interval_count 247
_diffrn_standards_number 3
_exptl_absorpt_coefficient_mu 0.632
_exptl_absorpt_correction_T_max 0.901
_exptl_absorpt_correction_T_min 0.763
_exptl_absorpt_correction_type Psi-scans
_exptl_crystal_colour orange
_exptl_crystal_density_diffrn 1.501
_exptl_crystal_description tablet
_exptl_crystal_F_000 2546
_exptl_crystal_size_max 0.60
_exptl_crystal_size_mid 0.35
_exptl_crystal_size_min 0.20
_refine_diff_density_max 1.163
_refine_diff_density_min -0.980
_refine_diff_density_rms 0.080
_refine_ls_extinction_method none
_refine_ls_goodness_of_fit_all 0.810
_refine_ls_goodness_of_fit_obs 1.008
_refine_ls_hydrogen_treatment 'Rigid methyls, others riding'
_refine_ls_matrix_type blocked,fullcycle
_refine_ls_number_parameters 1407
_refine_ls_number_reflns 19073
_refine_ls_number_restraints 1320
_refine_ls_restrained_S_all 0.810
_refine_ls_restrained_S_obs 0.971
_refine_ls_R_factor_all 0.1049
_refine_ls_R_factor_obs 0.0464
_refine_ls_shift/esd_max -0.019
_refine_ls_shift/esd_mean 0.000
_refine_ls_structure_factor_coef Fsqd
_refine_ls_weighting_details 'w=1/[\s^2^(Fo^2^)+(0.0349P)^2^+0.0000P] where P=(Fo^2^+2Fc^2^)/3'
_refine_ls_weighting_scheme calc
_refine_ls_wR_factor_all 0.0940
_refine_ls_wR_factor_obs 0.0822
_reflns_number_observed 10263
_reflns_number_total 19075
_reflns_observed_criterion >2sigma(I)
_cod_data_source_file om970426v.cif
_cod_data_source_block bigsel
_cod_depositor_comments
;
The following automatic conversions were performed:

'_symmetry_cell_setting' value 'Triclinic' changed to 'triclinic'
according to /home/saulius/struct/CIF-dictionaries/cif_core.dic
dictionary named 'cif_core.dic' version 2.4.1 from 2010-06-29.

Automatic conversion script
Id: cif_fix_values 1715 2011-07-08 13:25:40Z adriana 

The following automatic conversions were performed:

'_refine_ls_weighting_scheme' value 'calc
w=1/[\s^2^(Fo^2^)+(0.0349P)^2^+0.0000P] where P=(Fo^2^+2Fc^2^)/3' was
changed to 'calc'. New tag '_refine_ls_weighting_details' was
created. The value of the new tag was set to
'w=1/[\s^2^(Fo^2^)+(0.0349P)^2^+0.0000P] where P=(Fo^2^+2Fc^2^)/3'.

Automatic conversion script
Id: cif_fix_values 3143 2015-03-26 13:38:13Z robertas 
;
_cod_original_cell_volume 5495.8(12)
_cod_original_sg_symbol_H-M P-1
_cod_database_code 4078382

loop_
_symmetry_equiv_pos_as_xyz
'x, y, z'
'-x, -y, -z'

loop_
_atom_site_aniso_label
_atom_site_aniso_U_11
_atom_site_aniso_U_22
_atom_site_aniso_U_33
_atom_site_aniso_U_23
_atom_site_aniso_U_13
_atom_site_aniso_U_12
Pd1 0.0282(2) 0.0272(2) 0.0315(2) -0.0097(2) -0.0016(2) 0.0039(2)
O12 0.023(2) 0.033(2) 0.032(2) -0.006(2) 0.002(2) 0.002(2)
O14 0.056(3) 0.060(3) 0.028(2) -0.009(2) -0.007(2) -0.011(2)
O15 0.061(3) 0.042(2) 0.036(2) -0.012(2) 0.017(2) -0.011(2)
O16 0.027(2) 0.043(2) 0.044(2) -0.014(2) 0.008(2) -0.003(2)
N11 0.024(2) 0.030(3) 0.035(2) -0.011(2) 0.000(2) 0.001(2)
N12 0.024(2) 0.031(2) 0.029(2) -0.003(2) -0.001(2) 0.002(2)
C11 0.021(3) 0.030(3) 0.031(3) -0.007(2) 0.004(2) 0.000(2)
C12 0.020(3) 0.025(3) 0.033(3) -0.011(2) 0.000(2) -0.001(2)
C13 0.029(3) 0.036(3) 0.033(3) -0.007(3) 0.003(2) -0.005(2)
C14 0.070(4) 0.078(5) 0.036(4) -0.007(3) -0.018(3) -0.021(4)
C15 0.083(5) 0.064(4) 0.041(4) -0.022(3) 0.021(3) -0.015(4)
C16 0.044(4) 0.053(4) 0.062(4) -0.016(3) 0.014(3) -0.016(3)
C17 0.037(3) 0.059(4) 0.037(3) -0.016(3) 0.010(3) -0.009(3)
C18 0.037(3) 0.045(3) 0.048(4) -0.017(3) 0.000(3) -0.010(3)
C19 0.027(3) 0.049(4) 0.050(4) -0.012(3) 0.005(3) -0.005(3)
C111 0.036(3) 0.022(3) 0.043(3) -0.004(2) -0.015(2) 0.002(2)
C112 0.041(3) 0.031(3) 0.057(4) -0.007(3) -0.013(3) 0.001(3)
C113 0.055(4) 0.046(4) 0.071(4) -0.013(4) -0.033(3) -0.005(3)
C114 0.084(5) 0.051(4) 0.045(4) -0.006(3) -0.036(3) -0.008(4)
C115 0.079(4) 0.041(4) 0.036(3) -0.008(3) -0.012(3) -0.006(3)
C116 0.045(3) 0.023(3) 0.041(3) -0.008(3) -0.007(3) 0.001(3)
C117 0.032(3) 0.054(4) 0.088(5) -0.029(4) -0.002(3) -0.008(3)
C118 0.042(3) 0.048(4) 0.042(3) -0.019(3) 0.005(3) 0.005(3)
C121 0.028(3) 0.021(3) 0.033(3) -0.008(2) 0.004(2) 0.004(2)
C122 0.027(3) 0.020(3) 0.033(3) -0.007(2) 0.001(2) 0.004(2)
C123 0.028(3) 0.031(3) 0.033(3) -0.013(2) 0.001(2) -0.004(2)
C124 0.045(3) 0.032(3) 0.025(3) -0.012(2) 0.001(2) -0.004(3)
C125 0.040(3) 0.023(3) 0.033(3) -0.010(2) 0.012(2) -0.008(2)
C126 0.031(3) 0.029(3) 0.037(3) -0.015(2) 0.006(2) -0.005(2)
N13 0.031(2) 0.039(3) 0.040(3) -0.020(2) -0.009(2) 0.007(2)
C131 0.048(3) 0.034(3) 0.042(3) -0.024(3) -0.010(3) 0.012(3)
C132 0.057(4) 0.052(4) 0.047(4) -0.016(3) -0.013(3) 0.027(3)
C133 0.039(4) 0.088(5) 0.082(5) -0.040(4) -0.016(3) 0.022(4)
C134 0.035(3) 0.064(4) 0.077(5) -0.030(4) 0.002(3) 0.002(3)
C135 0.030(3) 0.052(4) 0.061(4) -0.027(3) 0.003(3) 0.003(3)
N14 0.045(3) 0.033(3) 0.029(2) -0.011(2) -0.004(2) 0.002(2)
C141 0.060(3) 0.028(3) 0.035(3) -0.018(2) -0.016(3) 0.018(3)
C142 0.084(4) 0.033(3) 0.046(4) -0.019(3) -0.015(3) 0.016(3)
C143 0.123(6) 0.025(4) 0.040(4) -0.010(3) 0.002(4) 0.005(4)
C144 0.092(5) 0.037(4) 0.049(4) -0.019(3) 0.017(4) -0.020(4)
C145 0.059(4) 0.044(4) 0.037(3) -0.018(3) -0.005(3) -0.005(3)
Pd2 0.0277(2) 0.0326(2) 0.0248(2) -0.0095(2) 0.0021(2) -0.0050(2)
O22 0.021(2) 0.040(2) 0.027(2) -0.013(2) 0.0033(15) -0.008(2)
O24 0.053(2) 0.042(2) 0.047(2) -0.024(2) 0.007(2) 0.009(2)
O25 0.065(3) 0.071(3) 0.060(3) -0.049(2) 0.011(2) -0.009(2)
O26 0.041(2) 0.083(3) 0.094(3) -0.068(3) 0.001(2) -0.015(2)
N21 0.028(2) 0.040(3) 0.028(2) -0.014(2) -0.004(2) -0.004(2)
N22 0.026(2) 0.050(3) 0.038(3) -0.025(2) 0.007(2) -0.008(2)
C21 0.029(3) 0.030(3) 0.031(3) -0.012(2) 0.000(2) -0.011(2)
C22 0.021(3) 0.039(3) 0.022(3) -0.005(2) -0.002(2) -0.001(2)
C23 0.032(3) 0.045(4) 0.045(3) -0.028(3) 0.006(3) -0.010(3)
C24 0.044(3) 0.070(5) 0.043(4) -0.017(3) 0.009(3) 0.017(3)
C25 0.168(9) 0.200(10) 0.059(4) -0.083(6) 0.052(6) -0.114(8)
C26 0.092(7) 0.151(9) 0.244(13) -0.127(9) 0.013(8) -0.041(6)
C27 0.077(4) 0.041(4) 0.075(5) -0.027(3) -0.024(4) 0.001(3)
C28 0.051(4) 0.053(4) 0.051(3) -0.028(3) -0.023(3) 0.002(3)
C29 0.066(4) 0.136(7) 0.091(5) -0.081(5) 0.031(4) -0.066(5)
C211 0.025(3) 0.048(3) 0.022(3) -0.007(2) 0.001(2) -0.001(2)
C212 0.036(3) 0.046(4) 0.032(3) -0.004(3) -0.007(3) -0.003(3)
C213 0.022(3) 0.059(4) 0.044(4) 0.001(3) -0.005(3) -0.009(3)
C214 0.032(3) 0.058(4) 0.042(4) 0.000(3) 0.011(3) 0.005(3)
C215 0.042(3) 0.037(3) 0.032(3) -0.001(3) 0.002(3) 0.002(3)
C216 0.032(3) 0.039(3) 0.020(3) -0.002(2) -0.004(2) -0.001(2)
C217 0.044(4) 0.081(5) 0.051(4) -0.022(3) -0.010(3) -0.017(3)
C218 0.041(3) 0.043(4) 0.044(3) -0.016(3) -0.005(3) 0.003(3)
C221 0.030(3) 0.026(3) 0.026(3) -0.005(2) 0.001(2) -0.005(2)
C222 0.028(3) 0.031(3) 0.022(3) -0.006(2) 0.003(2) -0.003(2)
C223 0.031(3) 0.037(3) 0.029(3) -0.010(2) 0.001(2) 0.001(2)
C224 0.041(3) 0.032(3) 0.033(3) -0.007(2) 0.009(3) 0.004(3)
C225 0.050(3) 0.035(3) 0.029(3) -0.012(2) 0.000(3) -0.002(3)
C226 0.035(3) 0.042(3) 0.034(3) -0.015(3) 0.002(2) -0.012(3)
N23 0.032(2) 0.032(3) 0.034(2) -0.010(2) 0.004(2) -0.007(2)
C231 0.034(3) 0.029(3) 0.038(3) -0.007(3) 0.007(2) -0.001(2)
C232 0.049(4) 0.035(3) 0.040(3) -0.011(3) 0.015(3) -0.004(3)
C233 0.040(3) 0.034(3) 0.055(4) -0.014(3) 0.007(3) -0.007(3)
C234 0.035(3) 0.045(4) 0.065(4) -0.019(3) -0.011(3) -0.005(3)
C235 0.042(3) 0.030(3) 0.043(3) -0.006(3) 0.001(3) -0.001(3)
N24 0.042(3) 0.035(3) 0.025(2) -0.009(2) 0.003(2) -0.006(2)
C241 0.040(3) 0.023(3) 0.032(3) -0.008(2) 0.009(2) 0.003(2)
C242 0.054(4) 0.034(3) 0.035(3) -0.007(3) 0.011(3) -0.002(3)
C243 0.066(4) 0.039(4) 0.025(3) -0.007(3) 0.005(3) 0.004(3)
C244 0.063(4) 0.046(4) 0.032(3) -0.014(3) -0.009(3) 0.000(3)
C245 0.044(3) 0.044(4) 0.033(3) -0.013(3) -0.003(3) -0.006(3)
Pd3 0.0306(2) 0.0318(2) 0.0294(2) -0.0115(2) -0.0022(2) -0.0072(2)
O32 0.026(2) 0.031(2) 0.045(2) -0.019(2) -0.001(2) -0.005(2)
O34 0.081(3) 0.031(2) 0.048(3) -0.001(2) -0.013(2) -0.006(2)
O35 0.070(3) 0.060(3) 0.151(5) -0.012(3) -0.020(3) 0.036(3)
O36 0.031(2) 0.074(3) 0.115(4) 0.003(3) -0.014(3) 0.011(2)
N31 0.032(3) 0.044(3) 0.040(3) -0.021(2) -0.002(2) 0.005(2)
N32 0.029(2) 0.031(3) 0.055(3) -0.020(2) -0.008(2) -0.001(2)
C31 0.025(3) 0.040(3) 0.034(3) -0.015(2) -0.011(2) 0.006(2)
C32 0.029(3) 0.029(3) 0.030(3) -0.011(2) 0.001(2) -0.005(2)
C33 0.027(3) 0.042(4) 0.059(4) -0.020(3) -0.007(3) 0.000(3)
C34 0.086(5) 0.049(4) 0.061(5) 0.006(3) -0.012(4) -0.022(4)
C35 0.139(9) 0.077(7) 0.298(15) -0.061(8) -0.005(10) 0.051(7)
C36 0.056(5) 0.128(8) 0.201(11) 0.008(8) -0.024(6) 0.014(6)
C37 0.030(3) 0.047(4) 0.081(5) -0.021(3) -0.017(3) 0.008(3)
C38 0.039(4) 0.050(4) 0.077(4) -0.033(3) 0.002(3) 0.005(3)
C39 0.045(4) 0.049(4) 0.063(4) -0.012(3) -0.013(3) 0.011(3)
C311 0.049(3) 0.049(4) 0.036(3) -0.025(3) 0.008(3) -0.010(3)
C312 0.049(4) 0.078(4) 0.046(4) -0.032(3) 0.013(3) -0.019(3)
C313 0.076(5) 0.105(6) 0.059(5) -0.041(4) 0.032(4) -0.041(4)
C314 0.117(6) 0.069(5) 0.053(4) -0.037(4) 0.043(4) -0.049(4)
C315 0.114(5) 0.048(4) 0.040(4) -0.021(3) 0.021(4) -0.015(4)
C316 0.065(4) 0.043(4) 0.034(3) -0.020(3) 0.009(3) -0.004(3)
C317 0.036(4) 0.120(6) 0.069(5) -0.041(4) 0.011(3) 0.001(4)
C318 0.071(4) 0.049(4) 0.038(3) -0.016(3) -0.003(3) 0.011(3)
C321 0.026(3) 0.032(3) 0.038(3) -0.014(2) -0.010(2) 0.000(2)
C322 0.035(3) 0.033(3) 0.029(3) -0.013(2) -0.010(2) -0.002(2)
C323 0.038(3) 0.035(3) 0.031(3) -0.013(2) -0.011(2) -0.005(2)
C324 0.052(3) 0.035(3) 0.035(3) -0.004(3) -0.022(3) -0.001(3)
C325 0.047(3) 0.042(3) 0.060(4) -0.010(3) -0.016(3) 0.009(3)
C326 0.038(3) 0.039(3) 0.054(4) -0.010(3) -0.015(3) 0.008(3)
N33 0.036(3) 0.038(3) 0.031(3) -0.003(2) -0.006(2) -0.013(2)
C331 0.045(3) 0.048(4) 0.030(3) -0.005(3) -0.011(3) -0.016(3)
C332 0.061(4) 0.068(5) 0.046(4) -0.013(3) -0.018(3) -0.026(3)
C333 0.044(4) 0.101(6) 0.072(5) -0.016(4) -0.016(4) -0.025(4)
C334 0.041(4) 0.089(6) 0.071(5) -0.019(4) -0.009(3) -0.008(4)
C335 0.032(3) 0.063(4) 0.062(4) -0.009(3) -0.007(3) -0.004(3)
N34 0.044(3) 0.035(3) 0.024(2) -0.011(2) 0.006(2) -0.014(2)
C341 0.061(3) 0.034(3) 0.015(3) 0.000(2) -0.002(3) -0.015(3)
C342 0.090(4) 0.039(4) 0.025(3) -0.008(3) -0.003(3) -0.020(3)
C343 0.110(5) 0.040(4) 0.038(4) -0.023(3) 0.013(4) -0.015(4)
C344 0.077(4) 0.046(4) 0.038(3) -0.018(3) 0.015(3) -0.003(3)
C345 0.065(4) 0.043(4) 0.026(3) -0.012(3) 0.013(3) -0.011(3)
S1 0.0555(11) 0.0523(11) 0.0514(10) 0.0002(9) -0.0193(9) -0.0088(9)
O1 0.256(9) 0.072(4) 0.246(8) -0.087(5) -0.164(7) 0.048(5)
O2 0.071(4) 0.314(9) 0.051(3) 0.042(4) 0.004(3) 0.015(5)
O3 0.042(2) 0.055(3) 0.073(3) 0.002(2) -0.006(2) 0.001(2)
C1 0.050(5) 0.084(6) 0.096(7) 0.005(5) 0.000(5) 0.020(5)
F1 0.094(4) 0.242(8) 0.186(6) 0.137(6) 0.067(4) 0.079(5)
F2 0.063(3) 0.128(4) 0.085(3) 0.029(3) -0.008(2) 0.041(3)
F3 0.125(5) 0.151(6) 0.520(15) -0.191(8) -0.153(7) 0.015(4)
S2 0.0639(11) 0.0455(10) 0.0498(10) -0.0105(8) -0.0111(9) -0.0012(9)
O4 0.071(3) 0.060(3) 0.042(2) -0.002(2) -0.016(2) -0.001(2)
O5 0.060(3) 0.073(3) 0.068(3) -0.010(3) -0.029(2) 0.001(2)
O6 0.104(4) 0.057(3) 0.067(3) -0.029(3) 0.006(3) 0.009(3)
C2 0.063(5) 0.064(5) 0.055(4) -0.019(4) 0.009(4) 0.001(4)
F4 0.056(3) 0.103(3) 0.135(4) -0.052(3) -0.007(3) -0.013(2)
F5 0.095(3) 0.056(3) 0.095(3) -0.043(2) 0.017(2) -0.008(2)
F6 0.099(3) 0.061(3) 0.071(3) -0.006(2) 0.013(2) -0.004(2)
S3 0.0506(11) 0.111(2) 0.0464(11) -0.0048(11) 0.0051(9) -0.0268(11)
O7 0.188(6) 0.060(3) 0.095(4) -0.040(3) 0.057(4) -0.045(4)
O8 0.058(3) 0.067(3) 0.056(3) -0.011(2) 0.021(2) -0.024(2)
O9 0.044(3) 0.114(4) 0.043(3) -0.034(3) 0.009(2) -0.015(3)
C3 0.067(6) 0.129(9) 0.087(7) 0.011(6) 0.007(5) -0.005(6)
F7 0.165(5) 0.088(4) 0.230(7) -0.075(4) 0.048(5) -0.015(4)
F8 0.080(3) 0.145(4) 0.081(3) 0.021(3) -0.028(3) -0.009(3)
F9 0.041(2) 0.135(4) 0.115(4) 0.040(3) 0.015(2) -0.008(3)
C97 0.061(4) 0.048(4) 0.064(4) -0.013(3) -0.002(3) 0.000(3)
C98 0.047(4) 0.032(3) 0.050(4) -0.009(3) -0.015(3) 0.009(3)
C99 0.090(5) 0.052(4) 0.057(4) -0.030(3) -0.006(4) 0.001(4)
O99 0.047(3) 0.064(3) 0.105(4) -0.047(3) -0.015(2) -0.001(2)

loop_
_atom_site_label
_atom_site_type_symbol
_atom_site_fract_x
_atom_site_fract_y
_atom_site_fract_z
_atom_site_U_iso_or_equiv
_atom_site_thermal_displace_type
_atom_site_occupancy
_atom_site_calc_flag
_atom_site_refinement_flags
Pd1 Pd 0.50069(3) 0.35402(2) 0.48982(2) 0.02885(11) Uani 1 d .
O12 O 0.6534(2) 0.3297(2) 0.49702(14) 0.0305(8) Uani 1 d U
O14 O 0.6726(3) 0.1713(2) 0.76000(15) 0.0491(10) Uani 1 d U
O15 O 0.4744(3) 0.1597(2) 0.7558(2) 0.0463(10) Uani 1 d U
O16 O 0.3735(2) 0.2056(2) 0.64377(15) 0.0382(9) Uani 1 d U
N11 N 0.4410(3) 0.1945(2) 0.5190(2) 0.0296(10) Uani 1 d U
N12 N 0.7856(3) 0.2529(2) 0.5338(2) 0.0294(10) Uani 1 d U
H12 H 0.8065(3) 0.2123(2) 0.5619(2) 0.035 Uiso 1 calc R
C11 C 0.4807(3) 0.2472(3) 0.5335(2) 0.0278(11) Uani 1 d U
C12 C 0.6928(3) 0.2767(3) 0.5390(2) 0.0255(11) Uani 1 d U
C13 C 0.8587(4) 0.2877(3) 0.4852(2) 0.0337(12) Uani 1 d U
C14 C 0.7790(4) 0.1819(4) 0.7641(2) 0.063(2) Uani 1 d U
H14A H 0.7998(7) 0.1644(18) 0.8065(3) 0.076 Uiso 1 calc R
H14B H 0.7936(6) 0.2353(4) 0.7472(14) 0.076 Uiso 1 calc R
H14C H 0.8162(5) 0.1534(15) 0.7414(13) 0.076 Uiso 1 calc R
C15 C 0.4286(5) 0.2171(3) 0.7767(2) 0.061(2) Uani 1 d U
H15A H 0.3943(21) 0.1943(3) 0.8151(8) 0.073 Uiso 1 calc R
H15B H 0.3793(18) 0.2457(12) 0.7469(7) 0.073 Uiso 1 calc R
H15C H 0.4807(6) 0.2506(11) 0.7823(14) 0.073 Uiso 1 calc R
C16 C 0.3241(4) 0.1354(3) 0.6685(3) 0.053(2) Uani 1 d U
H16A H 0.2507(4) 0.1436(4) 0.6653(13) 0.064 Uiso 1 calc R
H16B H 0.3428(19) 0.1137(9) 0.7110(5) 0.064 Uiso 1 calc R
H16C H 0.3451(18) 0.1008(7) 0.6461(9) 0.064 Uiso 1 calc R
C17 C 0.8205(4) 0.2859(3) 0.4236(2) 0.0441(15) Uani 1 d U
H17A H 0.8750(8) 0.3002(17) 0.3938(4) 0.053 Uiso 1 calc R
H17B H 0.7632(15) 0.3213(12) 0.4110(6) 0.053 Uiso 1 calc R
H17C H 0.7989(21) 0.2353(5) 0.4267(4) 0.053 Uiso 1 calc R
C18 C 0.8793(4) 0.3677(3) 0.4849(2) 0.0427(14) Uani 1 d U
H18A H 0.9314(16) 0.3889(6) 0.4548(9) 0.051 Uiso 1 calc R
H18B H 0.9027(21) 0.3672(3) 0.5248(4) 0.051 Uiso 1 calc R
H18C H 0.8171(6) 0.3982(5) 0.4748(13) 0.051 Uiso 1 calc R
C19 C 0.9562(4) 0.2404(3) 0.5004(2) 0.0428(14) Uani 1 d U
H19A H 1.0080(7) 0.2622(9) 0.4703(8) 0.051 Uiso 1 calc R
H19B H 0.9433(6) 0.1892(5) 0.5003(13) 0.051 Uiso 1 calc R
H19C H 0.9797(12) 0.2396(13) 0.5404(6) 0.051 Uiso 1 calc R
C111 C 0.4011(4) 0.1980(3) 0.4620(2) 0.0349(12) Uani 1 d DU
C112 C 0.2988(4) 0.1810(3) 0.4590(3) 0.0444(14) Uani 1 d DU
C113 C 0.2637(5) 0.1721(3) 0.4056(3) 0.058(2) Uani 1 d DU
H113 H 0.1944(5) 0.1617(3) 0.4028(3) 0.070 Uiso 1 calc R
C114 C 0.3253(5) 0.1778(3) 0.3569(3) 0.062(2) Uani 1 d DU
H114 H 0.2989(5) 0.1709(3) 0.3211(3) 0.074 Uiso 1 calc R
C115 C 0.4262(5) 0.1936(3) 0.3602(2) 0.053(2) Uani 1 d DU
H115 H 0.4693(5) 0.1979(3) 0.3264(2) 0.063 Uiso 1 calc R
C116 C 0.4654(4) 0.2034(3) 0.4131(2) 0.0366(13) Uani 1 d DU
C117 C 0.2294(4) 0.1674(3) 0.5131(3) 0.056(2) Uani 1 d U
H11A H 0.2031(19) 0.2154(3) 0.5162(9) 0.068 Uiso 1 calc R
H11B H 0.2670(7) 0.1411(16) 0.5497(3) 0.068 Uiso 1 calc R
H11C H 0.1730(14) 0.1367(15) 0.5083(7) 0.068 Uiso 1 calc R
C118 C 0.5758(4) 0.2170(3) 0.4163(2) 0.0427(14) Uani 1 d U
H11D H 0.5855(4) 0.2692(5) 0.4149(13) 0.051 Uiso 1 calc R
H11E H 0.6107(5) 0.2071(16) 0.3820(7) 0.051 Uiso 1 calc R
H11F H 0.6036(6) 0.1835(11) 0.4540(6) 0.051 Uiso 1 calc R
C121 C 0.5324(4) 0.2307(3) 0.5931(2) 0.0279(11) Uani 1 d DU
C122 C 0.6354(4) 0.2406(3) 0.5962(2) 0.0269(11) Uani 1 d DU
C123 C 0.6853(4) 0.2203(3) 0.6511(2) 0.0299(12) Uani 1 d DU
H123 H 0.7563(4) 0.2260(3) 0.6522(2) 0.036 Uiso 1 calc R
C124 C 0.6318(4) 0.1918(3) 0.7040(2) 0.0332(12) Uani 1 d DU
C125 C 0.5268(4) 0.1855(3) 0.7024(2) 0.0320(12) Uani 1 d DU
C126 C 0.4779(4) 0.2044(3) 0.6475(2) 0.0311(12) Uani 1 d DU
N13 N 0.3534(3) 0.3879(2) 0.4841(2) 0.0348(10) Uani 1 d DU
C131 C 0.3318(4) 0.4586(3) 0.4496(2) 0.0389(13) Uani 1 d DU
C132 C 0.2342(5) 0.4877(3) 0.4449(3) 0.052(2) Uani 1 d DU
H132 H 0.2200(5) 0.5374(3) 0.4202(3) 0.063 Uiso 1 calc R
C133 C 0.1590(5) 0.4446(4) 0.4759(3) 0.067(2) Uani 1 d DU
H133 H 0.0913(5) 0.4634(4) 0.4719(3) 0.080 Uiso 1 calc R
C134 C 0.1804(4) 0.3741(4) 0.5128(3) 0.057(2) Uani 1 d DU
H134 H 0.1288(4) 0.3443(4) 0.5362(3) 0.068 Uiso 1 calc R
C135 C 0.2787(4) 0.3470(3) 0.5155(3) 0.0457(15) Uani 1 d DU
H135 H 0.2937(4) 0.2976(3) 0.5404(3) 0.055 Uiso 1 calc R
N14 N 0.5119(3) 0.4692(2) 0.4384(2) 0.0353(10) Uani 1 d DU
C141 C 0.4198(4) 0.5016(3) 0.4209(2) 0.0390(13) Uani 1 d DU
C142 C 0.4134(5) 0.5725(3) 0.3792(3) 0.053(2) Uani 1 d DU
H142 H 0.3492(5) 0.5951(3) 0.3665(3) 0.064 Uiso 1 calc R
C143 C 0.4979(6) 0.6093(3) 0.3569(3) 0.063(2) Uani 1 d DU
H143 H 0.4929(6) 0.6578(3) 0.3284(3) 0.075 Uiso 1 calc R
C144 C 0.5914(5) 0.5773(3) 0.3748(3) 0.058(2) Uani 1 d DU
H144 H 0.6514(5) 0.6031(3) 0.3596(3) 0.069 Uiso 1 calc R
C145 C 0.5951(5) 0.5060(3) 0.4160(2) 0.0450(14) Uani 1 d DU
H145 H 0.6590(5) 0.4827(3) 0.4285(2) 0.054 Uiso 1 calc R
Pd2 Pd 0.70318(3) 0.10720(2) 0.28426(2) 0.02815(11) Uani 1 d .
O22 O 0.8337(2) 0.1662(2) 0.27262(14) 0.0286(8) Uani 1 d U
O24 O 1.0436(3) 0.0073(2) 0.1167(2) 0.0454(10) Uani 1 d U
O25 O 0.8618(3) -0.0048(2) 0.0715(2) 0.0586(12) Uani 1 d U
O26 O 0.6911(3) 0.0536(3) 0.1100(2) 0.0633(13) Uani 1 d U
N21 N 0.6341(3) 0.1767(2) 0.1571(2) 0.0309(10) Uani 1 d U
N22 N 0.9775(3) 0.2077(2) 0.2218(2) 0.0351(11) Uani 1 d U
H22 H 1.0165(3) 0.2058(2) 0.1914(2) 0.042 Uiso 1 calc R
C21 C 0.6962(4) 0.1363(3) 0.1950(2) 0.0290(12) Uani 1 d U
C22 C 0.8967(4) 0.1657(3) 0.2317(2) 0.0283(11) Uani 1 d U
C23 C 1.0089(4) 0.2577(3) 0.2569(2) 0.0370(13) Uani 1 d U
C24 C 1.1403(4) 0.0170(3) 0.1401(2) 0.053(2) Uani 1 d U
H24A H 1.1920(5) -0.0112(15) 0.1250(12) 0.064 Uiso 1 calc R
H24B H 1.1386(8) -0.0014(17) 0.1843(2) 0.064 Uiso 1 calc R
H24C H 1.1565(11) 0.0703(4) 0.1271(12) 0.064 Uiso 1 calc R
C25 C 0.8808(7) 0.0389(5) 0.0118(3) 0.131(4) Uani 1 d U
H25A H 0.8744(7) 0.0079(5) -0.0152(3) 0.157 Uiso 1 calc R
H25B H 0.9493(7) 0.0583(5) 0.0088(3) 0.157 Uiso 1 calc R
H25C H 0.8318(7) 0.0808(5) 0.0001(3) 0.157 Uiso 1 calc R
C26 C 0.6523(6) -0.0144(5) 0.1289(5) 0.146(4) Uani 1 d U
H26A H 0.5866(6) -0.0137(5) 0.1096(5) 0.176 Uiso 1 calc R
H26B H 0.6434(6) -0.0292(5) 0.1727(5) 0.176 Uiso 1 calc R
H26C H 0.6982(6) -0.0503(5) 0.1182(5) 0.176 Uiso 1 calc R
C27 C 0.9330(5) 0.3211(3) 0.2495(3) 0.062(2) Uani 1 d U
H27A H 0.9563(13) 0.3550(11) 0.2712(13) 0.075 Uiso 1 calc R
H27B H 0.8676(8) 0.3009(3) 0.2659(14) 0.075 Uiso 1 calc R
H27C H 0.9256(19) 0.3487(12) 0.2066(3) 0.075 Uiso 1 calc R
C28 C 1.0187(4) 0.2136(3) 0.3231(2) 0.049(2) Uani 1 d U
H28A H 0.9517(5) 0.1982(15) 0.3398(4) 0.059 Uiso 1 calc R
H28B H 1.0488(22) 0.2450(6) 0.3450(3) 0.059 Uiso 1 calc R
H28C H 1.0619(19) 0.1690(10) 0.3273(3) 0.059 Uiso 1 calc R
C29 C 1.1108(5) 0.2853(4) 0.2318(3) 0.086(3) Uani 1 d U
H29A H 1.1580(5) 0.2426(4) 0.2375(3) 0.103 Uiso 1 calc R
H29B H 1.1363(5) 0.3193(4) 0.2529(3) 0.103 Uiso 1 calc R
H29C H 1.1046(5) 0.3121(4) 0.1887(3) 0.103 Uiso 1 calc R
C211 C 0.5470(4) 0.2128(3) 0.1723(2) 0.0327(12) Uani 1 d DU
C212 C 0.4526(4) 0.1956(3) 0.1545(2) 0.0395(13) Uani 1 d DU
C213 C 0.3674(4) 0.2339(3) 0.1662(2) 0.0450(14) Uani 1 d DU
H213 H 0.3028(4) 0.2210(3) 0.1557(2) 0.054 Uiso 1 calc R
C214 C 0.3742(4) 0.2898(3) 0.1926(2) 0.0475(15) Uani 1 d DU
H214 H 0.3151(4) 0.3148(3) 0.2009(2) 0.057 Uiso 1 calc R
C215 C 0.4685(4) 0.3091(3) 0.2068(2) 0.0391(13) Uani 1 d DU
H215 H 0.4737(4) 0.3495(3) 0.2233(2) 0.047 Uiso 1 calc R
C216 C 0.5554(4) 0.2720(3) 0.1979(2) 0.0320(12) Uani 1 d DU
C217 C 0.4437(4) 0.1388(3) 0.1196(3) 0.058(2) Uani 1 d U
H21A H 0.3969(19) 0.1586(8) 0.0858(9) 0.069 Uiso 1 calc R
H21B H 0.4183(23) 0.0917(7) 0.1464(4) 0.069 Uiso 1 calc R
H21C H 0.5103(6) 0.1298(14) 0.1040(12) 0.069 Uiso 1 calc R
C218 C 0.6562(4) 0.2964(3) 0.2124(2) 0.0419(14) Uani 1 d U
H21D H 0.7056(6) 0.2921(15) 0.1819(8) 0.050 Uiso 1 calc R
H21E H 0.6781(11) 0.2645(11) 0.2522(6) 0.050 Uiso 1 calc R
H21F H 0.6510(6) 0.3486(6) 0.2126(13) 0.050 Uiso 1 calc R
C221 C 0.7888(4) 0.1056(3) 0.1727(2) 0.0278(11) Uani 1 d DU
C222 C 0.8854(4) 0.1159(3) 0.1924(2) 0.0276(11) Uani 1 d DU
C223 C 0.9722(4) 0.0838(3) 0.1748(2) 0.0322(12) Uani 1 d DU
H223 H 1.0365(4) 0.0904(3) 0.1900(2) 0.039 Uiso 1 calc R
C224 C 0.9639(4) 0.0430(3) 0.1353(2) 0.0360(13) Uani 1 d DU
C225 C 0.8693(4) 0.0349(3) 0.1128(2) 0.0371(13) Uani 1 d DU
C226 C 0.7826(4) 0.0633(3) 0.1322(2) 0.0360(13) Uani 1 d DU
N23 N 0.5728(3) 0.0493(2) 0.3072(2) 0.0328(10) Uani 1 d DU
C231 C 0.5581(4) 0.0182(3) 0.3672(2) 0.0341(12) Uani 1 d DU
C232 C 0.4732(4) -0.0238(3) 0.3877(2) 0.0413(14) Uani 1 d DU
H232 H 0.4652(4) -0.0469(3) 0.4298(2) 0.050 Uiso 1 calc R
C233 C 0.3995(4) -0.0332(3) 0.3489(3) 0.0426(14) Uani 1 d DU
C234 C 0.4164(4) -0.0004(3) 0.2887(3) 0.048(2) Uani 1 d DU
H234 H 0.3681(4) -0.0048(3) 0.2602(3) 0.057 Uiso 1 calc R
C235 C 0.5042(4) 0.0397(3) 0.2688(2) 0.0396(13) Uani 1 d DU
H235 H 0.5152(4) 0.0607(3) 0.2267(2) 0.048 Uiso 1 calc R
N24 N 0.7161(3) 0.0691(2) 0.3799(2) 0.0337(11) Uani 1 d DU
C241 C 0.6379(4) 0.0284(3) 0.4079(2) 0.0318(12) Uani 1 d DU
C242 C 0.6368(4) -0.0025(3) 0.4708(2) 0.0416(14) Uani 1 d DU
H242 H 0.5818(4) -0.0318(3) 0.4906(2) 0.050 Uiso 1 calc R
C243 C 0.7163(5) 0.0103(3) 0.5035(2) 0.0443(15) Uani 1 d DU
H243 H 0.7164(5) -0.0096(3) 0.5462(2) 0.053 Uiso 1 calc R
C244 C 0.7951(5) 0.0517(3) 0.4744(2) 0.0465(15) Uani 1 d DU
H244 H 0.8505(5) 0.0611(3) 0.4965(2) 0.056 Uiso 1 calc R
C245 C 0.7929(4) 0.0799(3) 0.4123(2) 0.0400(14) Uani 1 d DU
H245 H 0.8485(4) 0.1080(3) 0.3920(2) 0.048 Uiso 1 calc R
Pd3 Pd 0.50668(3) 0.52570(2) 0.11466(2) 0.02997(11) Uani 1 d .
O32 O 0.6545(2) 0.5500(2) 0.12526(15) 0.0327(8) Uani 1 d U
O34 O 0.6153(3) 0.8828(2) 0.0199(2) 0.0557(11) Uani 1 d U
O35 O 0.4214(4) 0.8686(3) 0.0519(3) 0.099(2) Uani 1 d U
O36 O 0.3485(3) 0.7301(3) 0.1208(2) 0.080(2) Uani 1 d U
N31 N 0.4324(3) 0.5926(2) 0.2079(2) 0.0371(11) Uani 1 d U
N32 N 0.7761(3) 0.6255(2) 0.1365(2) 0.0368(11) Uani 1 d U
H32 H 0.7918(3) 0.6718(2) 0.1335(2) 0.044 Uiso 1 calc R
C31 C 0.4727(4) 0.5996(3) 0.1569(2) 0.0324(12) Uani 1 d U
C32 C 0.6827(4) 0.6149(3) 0.1224(2) 0.0286(12) Uani 1 d U
C33 C 0.8577(4) 0.5678(3) 0.1567(3) 0.0413(14) Uani 1 d U
C34 C 0.7201(5) 0.8904(3) 0.0047(3) 0.070(2) Uani 1 d U
H34A H 0.7330(7) 0.9425(5) -0.0186(14) 0.084 Uiso 1 calc R
H34B H 0.7388(8) 0.8574(15) -0.0195(14) 0.084 Uiso 1 calc R
H34C H 0.7604(5) 0.8766(19) 0.0417(3) 0.084 Uiso 1 calc R
C35 C 0.4149(7) 0.9159(5) 0.0883(5) 0.171(5) Uani 1 d U
H35A H 0.3675(7) 0.9576(5) 0.0704(5) 0.205 Uiso 1 calc R
H35B H 0.4817(7) 0.9357(5) 0.0916(5) 0.205 Uiso 1 calc R
H35C H 0.3909(7) 0.8876(5) 0.1286(5) 0.205 Uiso 1 calc R
C36 C 0.2733(6) 0.7549(5) 0.0847(4) 0.142(4) Uani 1 d U
H36A H 0.2098(6) 0.7439(5) 0.1073(4) 0.170 Uiso 1 calc R
H36B H 0.2746(6) 0.7304(5) 0.0529(4) 0.170 Uiso 1 calc R
H36C H 0.2785(6) 0.8092(5) 0.0664(4) 0.170 Uiso 1 calc R
C37 C 0.9509(4) 0.6087(3) 0.1651(3) 0.052(2) Uani 1 d U
H37A H 1.0062(8) 0.5724(3) 0.1805(13) 0.063 Uiso 1 calc R
H37B H 0.9361(8) 0.6363(14) 0.1940(11) 0.063 Uiso 1 calc R
H37C H 0.9706(14) 0.6439(13) 0.1263(4) 0.063 Uiso 1 calc R
C38 C 0.8781(4) 0.5302(3) 0.1078(3) 0.052(2) Uani 1 d U
H38A H 0.8174(9) 0.5047(15) 0.1015(10) 0.063 Uiso 1 calc R
H38B H 0.9339(16) 0.4935(13) 0.1205(7) 0.063 Uiso 1 calc R
H38C H 0.8963(23) 0.5682(4) 0.0701(5) 0.063 Uiso 1 calc R
C39 C 0.8271(4) 0.5112(3) 0.2161(2) 0.053(2) Uani 1 d U
H39A H 0.8856(7) 0.4793(12) 0.2337(7) 0.064 Uiso 1 calc R
H39B H 0.7732(17) 0.4801(12) 0.2088(3) 0.064 Uiso 1 calc R
H39C H 0.8027(22) 0.5379(3) 0.2440(6) 0.064 Uiso 1 calc R
C311 C 0.3936(4) 0.5250(3) 0.2470(2) 0.0417(13) Uani 1 d DU
C312 C 0.2895(5) 0.5244(4) 0.2595(3) 0.054(2) Uani 1 d DU
C313 C 0.2521(6) 0.4587(4) 0.2992(3) 0.076(2) Uani 1 d DU
H313 H 0.1815(6) 0.4559(4) 0.3070(3) 0.091 Uiso 1 calc R
C314 C 0.3124(6) 0.3986(4) 0.3274(3) 0.075(2) Uani 1 d DU
H314 H 0.2842(6) 0.3544(4) 0.3537(3) 0.090 Uiso 1 calc R
C315 C 0.4136(6) 0.4027(4) 0.3171(3) 0.066(2) Uani 1 d DU
H315 H 0.4557(6) 0.3612(4) 0.3377(3) 0.079 Uiso 1 calc R
C316 C 0.4586(5) 0.4658(3) 0.2774(2) 0.0454(14) Uani 1 d DU
C317 C 0.2249(4) 0.5937(4) 0.2333(3) 0.072(2) Uani 1 d U
H31A H 0.2679(5) 0.6375(5) 0.2205(17) 0.108 Uiso 1 calc R
H31B H 0.1769(21) 0.5997(13) 0.2640(6) 0.108 Uiso 1 calc R
H31C H 0.1877(24) 0.5889(11) 0.1985(12) 0.108 Uiso 1 calc R
C318 C 0.5706(4) 0.4693(3) 0.2692(2) 0.052(2) Uani 1 d U
H31D H 0.5886(5) 0.4623(18) 0.2303(7) 0.063 Uiso 1 calc R
H31E H 0.6032(4) 0.4297(11) 0.3017(8) 0.063 Uiso 1 calc R
H31F H 0.5936(5) 0.5182(7) 0.2703(14) 0.063 Uiso 1 calc R
C321 C 0.5118(4) 0.6739(3) 0.1209(2) 0.0310(12) Uani 1 d DU
C322 C 0.6130(4) 0.6818(3) 0.1033(2) 0.0315(12) Uani 1 d DU
C323 C 0.6499(4) 0.7503(3) 0.0694(2) 0.0338(12) Uani 1 d DU
H323 H 0.7191(4) 0.7544(3) 0.0579(2) 0.041 Uiso 1 calc R
C324 C 0.5868(4) 0.8126(3) 0.0525(2) 0.0422(14) Uani 1 d DU
C325 C 0.4843(5) 0.8069(3) 0.0695(3) 0.051(2) Uani 1 d DU
C326 C 0.4475(4) 0.7371(3) 0.1026(3) 0.0447(14) Uani 1 d DU
N33 N 0.3652(3) 0.4976(2) 0.0976(2) 0.0364(11) Uani 1 d DU
C331 C 0.3617(4) 0.4427(3) 0.0698(2) 0.0423(14) Uani 1 d DU
C332 C 0.2678(5) 0.4226(4) 0.0539(3) 0.059(2) Uani 1 d DU
H332 H 0.2640(5) 0.3835(4) 0.0359(3) 0.070 Uiso 1 calc R
C333 C 0.1820(5) 0.4577(4) 0.0637(3) 0.074(2) Uani 1 d DU
H333 H 0.1184(5) 0.4436(4) 0.0525(3) 0.089 Uiso 1 calc R
C334 C 0.1876(5) 0.5148(4) 0.0906(3) 0.068(2) Uani 1 d DU
H334 H 0.1283(5) 0.5409(4) 0.0971(3) 0.082 Uiso 1 calc R
C335 C 0.2811(4) 0.5327(4) 0.1075(3) 0.054(2) Uani 1 d DU
H335 H 0.2855(4) 0.5708(4) 0.1266(3) 0.065 Uiso 1 calc R
N34 N 0.5394(3) 0.4428(2) 0.0712(2) 0.0339(10) Uani 1 d DU
C341 C 0.4570(4) 0.4095(3) 0.0588(2) 0.0382(13) Uani 1 d DU
C342 C 0.4663(5) 0.3482(3) 0.0373(2) 0.052(2) Uani 1 d DU
H342 H 0.4078(5) 0.3257(3) 0.0278(2) 0.062 Uiso 1 calc R
C343 C 0.5597(6) 0.3205(3) 0.0300(2) 0.060(2) Uani 1 d DU
H343 H 0.5669(6) 0.2781(3) 0.0159(2) 0.072 Uiso 1 calc R
C344 C 0.6443(5) 0.3545(3) 0.0431(2) 0.053(2) Uani 1 d DU
H344 H 0.7101(5) 0.3357(3) 0.0383(2) 0.063 Uiso 1 calc R
C345 C 0.6314(5) 0.4158(3) 0.0631(2) 0.0444(14) Uani 1 d DU
H345 H 0.6893(5) 0.4398(3) 0.0716(2) 0.053 Uiso 1 calc R
S1 S 0.11877(12) 0.96652(10) 0.35363(7) 0.0563(5) Uani 1 d DU
O1 O 0.1203(6) 1.0268(3) 0.3761(3) 0.182(4) Uani 1 d DU
O2 O 0.1456(4) 0.9834(4) 0.2920(2) 0.167(3) Uani 1 d DU
O3 O 0.1641(3) 0.9000(2) 0.3923(2) 0.0616(12) Uani 1 d DU
C1 C -0.0124(5) 0.9477(5) 0.3521(4) 0.085(3) Uani 1 d DU
F1 F -0.0462(4) 0.9315(4) 0.4077(3) 0.221(4) Uani 1 d DU
F2 F -0.0664(3) 1.0057(3) 0.3210(2) 0.106(2) Uani 1 d DU
F3 F -0.0268(5) 0.8927(4) 0.3341(5) 0.245(5) Uani 1 d DU
S2 S 0.02857(13) 0.66952(9) 0.33581(7) 0.0539(4) Uani 1 d DU
O4 O 0.0250(3) 0.6984(2) 0.2714(2) 0.0606(12) Uani 1 d DU
O5 O 0.1275(3) 0.6439(2) 0.3600(2) 0.0689(13) Uani 1 d DU
O6 O -0.0291(4) 0.7115(2) 0.3680(2) 0.0740(14) Uani 1 d DU
C2 C -0.0384(5) 0.5840(4) 0.3509(3) 0.060(2) Uani 1 d DU
F4 F -0.1360(3) 0.5964(2) 0.3331(2) 0.0944(14) Uani 1 d DU
F5 F 0.0003(3) 0.5362(2) 0.3246(2) 0.0778(12) Uani 1 d DU
F6 F -0.0422(3) 0.5472(2) 0.4101(2) 0.0803(12) Uani 1 d DU
S3 S 0.08077(13) 0.25032(12) 0.04722(8) 0.0730(6) Uani 1 d DU
O7 O 0.0556(5) 0.1793(3) 0.0275(2) 0.110(2) Uani 1 d DU
O8 O 0.1465(3) 0.2996(2) 0.0067(2) 0.0617(12) Uani 1 d DU
O9 O 0.0985(3) 0.2328(3) 0.1089(2) 0.0644(13) Uani 1 d DU
C3 C -0.0406(6) 0.2908(5) 0.0337(4) 0.104(3) Uani 1 d DU
F7 F -0.0329(4) 0.3576(3) 0.0479(3) 0.155(2) Uani 1 d DU
F8 F -0.0710(3) 0.3047(3) -0.0232(2) 0.114(2) Uani 1 d DU
F9 F -0.1112(3) 0.2487(3) 0.0677(2) 0.114(2) Uani 1 d DU
C97 C 0.9790(4) 0.8159(3) 0.1311(3) 0.059(2) Uani 1 d U
H97A H 1.0342(7) 0.7868(16) 0.1558(5) 0.082 Uiso 1 calc R
H97B H 0.9960(15) 0.8690(4) 0.1174(13) 0.082 Uiso 1 calc R
H97C H 0.9688(9) 0.7982(18) 0.0961(9) 0.082 Uiso 1 calc R
C98 C 0.8836(4) 0.8062(3) 0.1680(3) 0.0439(14) Uani 1 d U
C99 C 0.8774(5) 0.8440(3) 0.2172(3) 0.063(2) Uani 1 d U
O99 O 0.8163(3) 0.7681(2) 0.1599(2) 0.0670(13) Uani 1 d U

loop_
_atom_type_symbol
_atom_type_description
_atom_type_scat_dispersion_real
_atom_type_scat_dispersion_imag
_atom_type_scat_source
C C 0.0033 0.0016 'International Tables Vol C Tables 4.2.6.8 and 6.1.1.4'
H H 0.0000 0.0000 'International Tables Vol C Tables 4.2.6.8 and 6.1.1.4'
N N 0.0061 0.0033 'International Tables Vol C Tables 4.2.6.8 and 6.1.1.4'
O O 0.0106 0.0060 'International Tables Vol C Tables 4.2.6.8 and 6.1.1.4'
F F 0.0171 0.0103 'International Tables Vol C Tables 4.2.6.8 and 6.1.1.4'
S S 0.1246 0.1234 'International Tables Vol C Tables 4.2.6.8 and 6.1.1.4'
Pd Pd -0.9988 1.0072 'International Tables Vol C Tables 4.2.6.8 and 6.1.1.4'

loop_
_geom_angle_atom_site_label_1
_geom_angle_atom_site_label_2
_geom_angle_atom_site_label_3
_geom_angle
C11 Pd1 N13 97.7(2)
C11 Pd1 O12 86.8(2)
N13 Pd1 O12 174.2(2)
C11 Pd1 N14 175.4(2)
N13 Pd1 N14 78.8(2)
O12 Pd1 N14 96.85(15)
C12 O12 Pd1 123.8(3)
C124 O14 C14 117.0(4)
C125 O15 C15 114.5(4)
C126 O16 C16 116.8(4)
C11 N11 C111 126.9(4)
C12 N12 C13 126.5(4)
N11 C11 C121 119.4(4)
N11 C11 Pd1 133.0(4)
C121 C11 Pd1 107.5(3)
O12 C12 N12 120.5(4)
O12 C12 C122 120.9(4)
N12 C12 C122 118.5(4)
N12 C13 C18 110.0(4)
N12 C13 C19 106.2(4)
C18 C13 C19 109.3(4)
N12 C13 C17 111.1(4)
C18 C13 C17 111.2(4)
C19 C13 C17 108.9(4)
C116 C111 C112 120.5(5)
C116 C111 N11 120.3(4)
C112 C111 N11 118.0(5)
C113 C112 C111 118.0(6)
C113 C112 C117 119.9(5)
C111 C112 C117 121.9(5)
C114 C113 C112 122.5(6)
C113 C114 C115 119.4(6)
C114 C115 C116 120.4(6)
C111 C116 C115 119.2(5)
C111 C116 C118 121.6(5)
C115 C116 C118 119.1(5)
C122 C121 C126 118.3(5)
C122 C121 C11 120.7(4)
C126 C121 C11 121.0(4)
C121 C122 C123 121.2(5)
C121 C122 C12 119.1(4)
C123 C122 C12 119.7(4)
C124 C123 C122 119.9(5)
O14 C124 C123 124.8(5)
O14 C124 C125 115.1(5)
C123 C124 C125 120.0(5)
O15 C125 C126 121.3(5)
O15 C125 C124 119.1(5)
C126 C125 C124 119.7(5)
C125 C126 O16 121.6(4)
C125 C126 C121 120.8(5)
O16 C126 C121 117.3(4)
C135 N13 C131 118.5(5)
C135 N13 Pd1 124.3(4)
C131 N13 Pd1 117.0(4)
N13 C131 C132 121.2(5)
N13 C131 C141 114.8(5)
C132 C131 C141 123.9(5)
C133 C132 C131 119.4(6)
C132 C133 C134 120.0(6)
C133 C134 C135 118.5(6)
N13 C135 C134 122.3(6)
C145 N14 C141 119.8(5)
C145 N14 Pd1 127.6(4)
C141 N14 Pd1 111.9(4)
N14 C141 C142 119.6(6)
N14 C141 C131 116.4(5)
C142 C141 C131 124.0(5)
C143 C142 C141 120.2(6)
C142 C143 C144 120.6(6)
C143 C144 C145 117.8(6)
N14 C145 C144 122.1(6)
C21 Pd2 N23 100.8(2)
C21 Pd2 O22 86.4(2)
N23 Pd2 O22 172.40(14)
C21 Pd2 N24 176.0(2)
N23 Pd2 N24 79.2(2)
O22 Pd2 N24 93.71(14)
C22 O22 Pd2 122.2(3)
C224 O24 C24 115.5(4)
C225 O25 C25 113.2(5)
C26 O26 C226 117.7(6)
C21 N21 C211 124.5(4)
C22 N22 C23 126.4(4)
N21 C21 C221 119.2(4)
N21 C21 Pd2 132.7(4)
C221 C21 Pd2 108.0(3)
O22 C22 N22 122.0(5)
O22 C22 C222 121.9(4)
N22 C22 C222 116.1(4)
N22 C23 C27 110.3(4)
N22 C23 C29 104.9(4)
C27 C23 C29 112.0(5)
N22 C23 C28 110.0(4)
C27 C23 C28 109.8(5)
C29 C23 C28 109.8(5)
C212 C211 C216 119.9(5)
C212 C211 N21 118.4(5)
C216 C211 N21 121.1(4)
C213 C212 C211 118.8(5)
C213 C212 C217 120.5(5)
C211 C212 C217 120.6(5)
C214 C213 C212 121.8(5)
C213 C214 C215 118.7(5)
C216 C215 C214 122.3(5)
C215 C216 C211 118.3(5)
C215 C216 C218 120.3(5)
C211 C216 C218 121.3(5)
C222 C221 C226 117.0(5)
C222 C221 C21 121.5(4)
C226 C221 C21 121.4(4)
C223 C222 C221 122.2(4)
C223 C222 C22 118.8(4)
C221 C222 C22 118.9(4)
C224 C223 C222 119.5(5)
O24 C224 C223 124.0(5)
O24 C224 C225 116.6(5)
C223 C224 C225 119.3(5)
C226 C225 O25 119.4(5)
C226 C225 C224 121.6(5)
O25 C225 C224 119.0(5)
O26 C226 C225 120.2(5)
O26 C226 C221 119.5(5)
C225 C226 C221 120.2(5)
C235 N23 C231 119.1(4)
C235 N23 Pd2 125.8(3)
C231 N23 Pd2 115.0(3)
N23 C231 C232 119.8(5)
N23 C231 C241 117.1(4)
C232 C231 C241 123.0(5)
C233 C232 C231 122.3(5)
C234 C233 C232 116.2(5)
C233 C234 C235 120.6(5)
N23 C235 C234 121.9(5)
C245 N24 C241 119.4(4)
C245 N24 Pd2 126.7(3)
C241 N24 Pd2 113.9(3)
N24 C241 C242 120.6(5)
N24 C241 C231 114.7(4)
C242 C241 C231 124.7(5)
C243 C242 C241 119.0(5)
C244 C243 C242 119.7(5)
C243 C244 C245 118.9(5)
N24 C245 C244 122.4(5)
C31 Pd3 N33 99.7(2)
C31 Pd3 O32 85.6(2)
N33 Pd3 O32 174.4(2)
C31 Pd3 N34 177.7(2)
N33 Pd3 N34 78.8(2)
O32 Pd3 N34 95.94(15)
C32 O32 Pd3 122.9(3)
C324 O34 C34 115.6(5)
C325 O35 C35 118.2(6)
C36 O36 C326 123.4(6)
C31 N31 C311 125.2(5)
C32 N32 C33 127.1(4)
N31 C31 C321 119.5(5)
N31 C31 Pd3 131.5(4)
C321 C31 Pd3 108.7(3)
O32 C32 N32 120.2(5)
O32 C32 C322 122.1(4)
N32 C32 C322 117.7(4)
N32 C33 C37 106.4(4)
N32 C33 C39 109.4(4)
C37 C33 C39 110.5(5)
N32 C33 C38 109.4(4)
C37 C33 C38 109.3(5)
C39 C33 C38 111.6(5)
C316 C311 C312 121.8(6)
C316 C311 N31 120.8(5)
C312 C311 N31 116.9(5)
C313 C312 C311 116.8(6)
C313 C312 C317 122.9(6)
C311 C312 C317 120.2(6)
C314 C313 C312 122.8(7)
C313 C314 C315 118.8(7)
C314 C315 C316 122.7(7)
C311 C316 C315 116.7(6)
C311 C316 C318 122.2(5)
C315 C316 C318 121.0(6)
C322 C321 C326 118.2(5)
C322 C321 C31 120.9(5)
C326 C321 C31 120.9(5)
C323 C322 C321 121.3(5)
C323 C322 C32 119.7(5)
C321 C322 C32 119.0(5)
C324 C323 C322 120.2(5)
O34 C324 C323 125.1(5)
O34 C324 C325 114.8(5)
C323 C324 C325 120.1(5)
O35 C325 C326 120.9(6)
O35 C325 C324 120.0(6)
C326 C325 C324 119.1(5)
O36 C326 C321 118.4(5)
O36 C326 C325 120.4(5)
C321 C326 C325 121.0(5)
C335 N33 C331 120.9(5)
C335 N33 Pd3 124.1(4)
C331 N33 Pd3 114.8(4)
N33 C331 C332 118.5(6)
N33 C331 C341 117.2(5)
C332 C331 C341 124.3(6)
C333 C332 C331 121.2(6)
C332 C333 C334 119.3(6)
C335 C334 C333 118.8(7)
N33 C335 C334 121.3(6)
C345 N34 C341 119.5(5)
C345 N34 Pd3 126.1(4)
C341 N34 Pd3 113.8(4)
N34 C341 C342 120.8(6)
N34 C341 C331 114.8(5)
C342 C341 C331 124.4(5)
C343 C342 C341 119.4(6)
C342 C343 C344 119.7(6)
C345 C344 C343 118.7(6)
N34 C345 C344 121.8(6)
O1 S1 O2 114.6(5)
O1 S1 O3 114.0(3)
O2 S1 O3 115.2(4)
O1 S1 C1 103.6(4)
O2 S1 C1 101.9(4)
O3 S1 C1 105.7(3)
F3 C1 F2 110.6(8)
F3 C1 F1 107.6(8)
F2 C1 F1 105.8(6)
F3 C1 S1 111.6(6)
F2 C1 S1 113.3(5)
F1 C1 S1 107.4(6)
O4 S2 O6 115.7(3)
O4 S2 O5 114.5(3)
O6 S2 O5 115.3(3)
O4 S2 C2 102.8(3)
O6 S2 C2 103.3(3)
O5 S2 C2 102.6(3)
F5 C2 F6 106.2(5)
F5 C2 F4 106.6(5)
F6 C2 F4 105.2(5)
F5 C2 S2 114.3(4)
F6 C2 S2 112.0(4)
F4 C2 S2 111.8(5)
O9 S3 O8 118.8(3)
O9 S3 O7 112.6(3)
O8 S3 O7 113.1(3)
O9 S3 C3 107.3(3)
O8 S3 C3 106.8(3)
O7 S3 C3 95.2(4)
F9 C3 F8 105.9(7)
F9 C3 F7 110.0(7)
F8 C3 F7 110.2(7)
F9 C3 S3 113.2(6)
F8 C3 S3 113.7(6)
F7 C3 S3 103.9(6)
O99 C98 C97 121.1(6)
O99 C98 C99 121.7(6)
C97 C98 C99 117.1(5)

loop_
_geom_bond_atom_site_label_1
_geom_bond_atom_site_label_2
_geom_bond_distance
Pd1 C11 1.973(5)
Pd1 N13 2.029(4)
Pd1 O12 2.058(3)
Pd1 N14 2.136(4)
O12 C12 1.269(5)
O14 C124 1.355(5)
O14 C14 1.435(6)
O15 C125 1.376(5)
O15 C15 1.427(6)
O16 C126 1.386(5)
O16 C16 1.439(6)
N11 C11 1.263(6)
N11 C111 1.414(6)
N12 C12 1.312(5)
N12 C13 1.484(6)
C11 C121 1.494(6)
C12 C122 1.506(6)
C13 C18 1.526(6)
C13 C19 1.529(7)
C13 C17 1.535(6)
C111 C116 1.395(7)
C111 C112 1.406(7)
C112 C113 1.388(7)
C112 C117 1.511(7)
C113 C114 1.368(8)
C114 C115 1.384(7)
C115 C116 1.404(7)
C116 C118 1.497(7)
C121 C122 1.387(6)
C121 C126 1.410(6)
C122 C123 1.386(6)
C123 C124 1.382(6)
C124 C125 1.400(7)
C125 C126 1.379(6)
N13 C135 1.335(6)
N13 C131 1.350(6)
C131 C132 1.382(7)
C131 C141 1.469(7)
C132 C133 1.356(8)
C133 C134 1.365(8)
C134 C135 1.379(7)
N14 C145 1.329(6)
N14 C141 1.358(6)
C141 C142 1.388(7)
C142 C143 1.344(8)
C143 C144 1.373(8)
C144 C145 1.388(7)
Pd2 C21 1.984(5)
Pd2 N23 2.040(4)
Pd2 O22 2.046(3)
Pd2 N24 2.127(4)
O22 C22 1.261(5)
O24 C224 1.369(6)
O24 C24 1.433(6)
O25 C225 1.387(6)
O25 C25 1.406(7)
O26 C26 1.329(8)
O26 C226 1.360(6)
N21 C21 1.266(6)
N21 C211 1.420(6)
N22 C22 1.320(6)
N22 C23 1.487(6)
C21 C221 1.496(6)
C22 C222 1.500(6)
C23 C27 1.506(7)
C23 C29 1.506(7)
C23 C28 1.516(7)
C211 C212 1.396(6)
C211 C216 1.414(7)
C212 C213 1.391(7)
C212 C217 1.528(7)
C213 C214 1.368(7)
C214 C215 1.381(7)
C215 C216 1.376(6)
C216 C218 1.495(6)
C221 C222 1.401(6)
C221 C226 1.406(6)
C222 C223 1.398(6)
C223 C224 1.368(6)
C224 C225 1.391(7)
C225 C226 1.380(7)
N23 C235 1.334(6)
N23 C231 1.353(6)
C231 C232 1.384(7)
C231 C241 1.479(7)
C232 C233 1.385(7)
C233 C234 1.368(7)
C234 C235 1.396(7)
N24 C245 1.327(6)
N24 C241 1.344(6)
C241 C242 1.402(6)
C242 C243 1.372(7)
C243 C244 1.362(7)
C244 C245 1.381(7)
Pd3 C31 1.967(5)
Pd3 N33 2.033(4)
Pd3 O32 2.055(3)
Pd3 N34 2.128(4)
O32 C32 1.262(5)
O34 C324 1.365(6)
O34 C34 1.429(7)
O35 C325 1.367(7)
O35 C35 1.401(10)
O36 C36 1.293(8)
O36 C326 1.372(7)
N31 C31 1.267(6)
N31 C311 1.421(6)
N32 C32 1.318(6)
N32 C33 1.484(6)
C31 C321 1.493(7)
C32 C322 1.494(7)
C33 C37 1.514(7)
C33 C39 1.523(7)
C33 C38 1.526(7)
C311 C316 1.400(7)
C311 C312 1.405(7)
C312 C313 1.395(8)
C312 C317 1.505(8)
C313 C314 1.363(9)
C314 C315 1.359(8)
C315 C316 1.403(7)
C316 C318 1.495(7)
C321 C322 1.394(7)
C321 C326 1.400(7)
C322 C323 1.386(6)
C323 C324 1.377(7)
C324 C325 1.407(8)
C325 C326 1.398(8)
N33 C335 1.332(7)
N33 C331 1.373(6)
C331 C332 1.393(7)
C331 C341 1.446(8)
C332 C333 1.350(9)
C333 C334 1.396(9)
C334 C335 1.382(7)
N34 C345 1.340(7)
N34 C341 1.345(6)
C341 C342 1.387(7)
C342 C343 1.358(8)
C343 C344 1.382(8)
C344 C345 1.370(7)
S1 O1 1.381(5)
S1 O2 1.415(5)
S1 O3 1.420(4)
S1 C1 1.783(7)
C1 F3 1.243(9)
C1 F2 1.309(7)
C1 F1 1.312(9)
S2 O4 1.432(4)
S2 O6 1.440(4)
S2 O5 1.443(4)
S2 C2 1.788(6)
C2 F5 1.320(6)
C2 F6 1.342(6)
C2 F4 1.353(7)
S3 O9 1.393(4)
S3 O8 1.412(4)
S3 O7 1.576(5)
S3 C3 1.749(8)
C3 F9 1.330(8)
C3 F8 1.333(8)
C3 F7 1.394(9)
C97 C98 1.504(8)
C98 O99 1.206(6)
C98 C99 1.517(8)
